data_7122220
loop_
_publ_author_name
'Yoshimura, Akira'
'Shea, Michael T.'
'Guselnikova, Olga'
'Postnikov, Pavel S.'
'Rohde, Gregory T.'
'Saito, Akio'
'Yusubov, Mekhman S.'
'Nemykin, Victor N.'
'Zhdankin, Viktor V.'

_publ_section_title
;
 Preparation and structure of phenolic aryliodonium salts.
;
_journal_issue 73
_journal_name_full 'Chemical communications (Cambridge, England)'
_journal_page_first 10363
_journal_page_last 10366
_journal_paper_doi 10.1039/c8cc06211k
_journal_volume 54
_journal_year 2018
_chemical_formula_moiety 'C13 H9 I O3'
_chemical_formula_sum 'C13 H9 I O3'
_chemical_formula_weight 340.10
_space_group_crystal_system hexagonal
_space_group_IT_number 171
_space_group_name_Hall 'P 62'
_space_group_name_H-M_alt 'P 62'
_symmetry_space_group_name_Hall 'P 62'
_symmetry_space_group_name_H-M 'P 62'
_atom_sites_solution_hydrogens geom
_audit_creation_method SHELXL-2014/7
_audit_update_record
;
2018-07-12 deposited with the CCDC.
2018-08-20 downloaded from the CCDC.
;
_cell_angle_alpha 90
_cell_angle_beta 90
_cell_angle_gamma 120
_cell_formula_units_Z 12
_cell_length_a 15.5268(11)
_cell_length_b 15.5268(11)
_cell_length_c 16.7336(12)
_cell_measurement_reflns_used 7977
_cell_measurement_temperature 123(2)
_cell_measurement_theta_max 27.5
_cell_measurement_theta_min 3.0
_cell_volume 3493.7(4)
_computing_cell_refinement
;
CrystalClear-SM Expert 2.0 r12 (Rigaku, 2011)
;
_computing_data_collection
;
CrystalClear-SM Expert 2.0 r12 (Rigaku, 2011)
;
_computing_data_reduction
;
CrystalClear-SM Expert 2.0 r12 (Rigaku, 2011)
;
_computing_molecular_graphics
;
Mercury 3.3 (Build RC5)
POV-Ray for Windows- version 3.7.0.msvc10.win64
;
_computing_structure_refinement 'SHELXL-2014/7 (Sheldrick, 2014)'
_computing_structure_solution
;
Sir 2011, v1.0, Burla, M. C., Caliandro, R., Camalli, M., Carrozzini, B.,
Cascarano, G. L., Giacovazzo, C., Mallamo, M., Mazzone, A., Polidori, G.
& Spagna, R. (2012). J. Appl. Cryst. 45, 357-361.

;
_diffrn_ambient_temperature 123(2)
_diffrn_detector RX
_diffrn_detector_area_resol_mean 10.0000
_diffrn_measured_fraction_theta_full 0.997
_diffrn_measured_fraction_theta_max 0.998
_diffrn_measurement_device
;
Crystal Goniometer
;
_diffrn_measurement_device_type
;
Rigaku RAXIS conversion
;
_diffrn_measurement_method 'profile data from \w-scans'
_diffrn_measurement_specimen_support Loop
_diffrn_radiation_monochromator 'Graphite Monochromator'
_diffrn_radiation_type MoK\a
_diffrn_radiation_wavelength 0.71075
_diffrn_reflns_av_R_equivalents 0.0530
_diffrn_reflns_av_unetI/netI 0.0715
_diffrn_reflns_Laue_measured_fraction_full 0.997
_diffrn_reflns_Laue_measured_fraction_max 0.998
_diffrn_reflns_limit_h_max 5
_diffrn_reflns_limit_h_min -18
_diffrn_reflns_limit_k_max 20
_diffrn_reflns_limit_k_min -19
_diffrn_reflns_limit_l_max 21
_diffrn_reflns_limit_l_min -18
_diffrn_reflns_number 9921
_diffrn_reflns_point_group_measured_fraction_full 0.953
_diffrn_reflns_point_group_measured_fraction_max 0.946
_diffrn_reflns_theta_full 25.242
_diffrn_reflns_theta_max 27.470
_diffrn_reflns_theta_min 3.030
_diffrn_source 'Sealed Tube'
_exptl_absorpt_coefficient_mu 2.742
_exptl_absorpt_correction_T_max 1.000
_exptl_absorpt_correction_T_min 0.029
_exptl_absorpt_correction_type multi-scan
_exptl_absorpt_process_details
;
FS_PROCESS, CrystalClear-SM Expert 2.0 r12 (Rigaku, 2011)
;
_exptl_crystal_colour Colorless
_exptl_crystal_density_diffrn 1.940
_exptl_crystal_description Platelet
_exptl_crystal_F_000 1968
_exptl_crystal_size_max 0.20
_exptl_crystal_size_mid 0.20
_exptl_crystal_size_min 0.20
_refine_diff_density_max 1.462
_refine_diff_density_min -0.844
_refine_diff_density_rms 0.129
_refine_ls_abs_structure_details
;
 Flack x determined using 1676 quotients [(I+)-(I-)]/[(I+)+(I-)]
 (Parsons, Flack and Wagner, Acta Cryst. B69 (2013) 249-259).
;
_refine_ls_abs_structure_Flack -0.039(19)
_refine_ls_extinction_method none
_refine_ls_goodness_of_fit_ref 1.022
_refine_ls_hydrogen_treatment constr
_refine_ls_matrix_type full
_refine_ls_number_parameters 309
_refine_ls_number_reflns 5056
_refine_ls_number_restraints 19
_refine_ls_restrained_S_all 1.021
_refine_ls_R_factor_all 0.0454
_refine_ls_R_factor_gt 0.0371
_refine_ls_shift/su_max 0.000
_refine_ls_shift/su_mean 0.000
_refine_ls_structure_factor_coef Fsqd
_refine_ls_weighting_details 'w=1/[\s^2^(Fo^2^)+(0.0190P)^2^] where P=(Fo^2^+2Fc^2^)/3'
_refine_ls_weighting_scheme calc
_refine_ls_wR_factor_gt 0.0647
_refine_ls_wR_factor_ref 0.0681
_reflns_Friedel_coverage 0.832
_reflns_Friedel_fraction_full 0.904
_reflns_Friedel_fraction_max 0.890
_reflns_number_gt 4462
_reflns_number_total 5056
_reflns_threshold_expression 'I > 2\s(I)'
_cod_data_source_file c8cc06211k2.cif
_cod_data_source_block 10252014-4
_cod_depositor_comments
;
The following automatic conversions were performed:

'_exptl_absorpt_correction_type' value 'Multi-scan' changed to
'multi-scan' according to
/home/data/users/saulius/crontab/automatic-downloads/rss-feeds/RSC/lib/dictionaries/cif_core.dic
dictionary named 'cif_core.dic' version 2.4.2 from 2011-04-26.

Automatic conversion script
Id: cif_fix_values 4973 2017-02-22 13:04:09Z antanas 

 Adding full bibliography for 7122217--7122222.cif.
;
_cod_original_cell_volume 3493.7(6)
_cod_database_code 7122220
_shelx_shelxl_version_number 2014/7
_shelx_space_group_comment
;
The symmetry employed for this shelxl refinement is uniquely defined
by the following loop, which should always be used as a source of
symmetry information in preference to the above space-group names.
They are only intended as comments.
;

loop_
_space_group_symop_operation_xyz
'x, y, z'
'-x, -y, z'
'-y, x-y, z+2/3'
'-x+y, -x, z+1/3'
'x-y, x, z+1/3'
'y, -x+y, z+2/3'

loop_
_atom_site_label
_atom_site_type_symbol
_atom_site_fract_x
_atom_site_fract_y
_atom_site_fract_z
_atom_site_U_iso_or_equiv
_atom_site_adp_type
_atom_site_occupancy
_atom_site_site_symmetry_order
_atom_site_calc_flag
_atom_site_refinement_flags_posn
_atom_site_refinement_flags_adp
I1 I 0.88331(4) 0.10484(4) 0.05922(3) 0.01903(12) Uani 1 1 d . .
O1 O 0.9172(4) 0.1338(4) 0.2049(3) 0.0234(13) Uani 1 1 d . .
O2 O 0.8340(4) 0.0831(4) 0.3201(3) 0.0241(13) Uani 1 1 d . .
O3 O 0.7541(5) -0.0044(4) -0.2939(3) 0.0267(14) Uani 1 1 d . .
H3O H 0.7546 -0.0560 -0.3081 0.040 Uiso 1 1 calc R U
C1 C 0.7420(5) 0.0286(5) 0.1154(4) 0.0149(16) Uani 1 1 d . .
C2 C 0.6566(6) -0.0188(6) 0.0712(5) 0.0217(17) Uani 1 1 d . .
H2 H 0.6593 -0.0216 0.0146 0.026 Uiso 1 1 calc R U
C3 C 0.5665(6) -0.0626(6) 0.1107(5) 0.0229(18) Uani 1 1 d . .
H3 H 0.5064 -0.0959 0.0811 0.027 Uiso 1 1 calc R U
C4 C 0.5634(6) -0.0582(6) 0.1926(5) 0.0210(18) Uani 1 1 d . .
H4 H 0.5009 -0.0875 0.2190 0.025 Uiso 1 1 calc R U
C5 C 0.6505(5) -0.0115(5) 0.2372(4) 0.0170(16) Uani 1 1 d . .
H5 H 0.6474 -0.0106 0.2939 0.020 Uiso 1 1 calc R U
C6 C 0.7425(6) 0.0342(5) 0.1987(4) 0.0150(16) Uani 1 1 d . .
C7 C 0.8378(6) 0.0875(5) 0.2446(4) 0.0174(17) Uani 1 1 d . .
C8 C 0.8308(6) 0.0607(5) -0.0577(4) 0.0162(16) Uani 1 1 d . .
C9 C 0.7985(6) 0.1148(5) -0.1010(4) 0.0187(16) Uani 1 1 d . .
H9 H 0.7945 0.1678 -0.0765 0.022 Uiso 1 1 calc R U
C10 C 0.7718(6) 0.0912(6) -0.1806(4) 0.0188(17) Uani 1 1 d . .
H10 H 0.7483 0.1272 -0.2107 0.023 Uiso 1 1 calc R U
C11 C 0.7800(6) 0.0142(6) -0.2157(5) 0.0195(17) Uani 1 1 d . .
C12 C 0.8105(6) -0.0414(6) -0.1716(5) 0.0253(19) Uani 1 1 d . .
H12 H 0.8130 -0.0956 -0.1956 0.030 Uiso 1 1 calc R U
C13 C 0.8375(6) -0.0171(6) -0.0920(5) 0.0253(19) Uani 1 1 d . .
H13 H 0.8603 -0.0533 -0.0614 0.030 Uiso 1 1 calc R U
I1A I 0.30108(4) -0.48582(4) -0.04655(3) 0.02415(14) Uani 1 1 d . .
O1A O 0.2508(4) -0.5190(4) -0.1887(3) 0.0312(15) Uani 1 1 d . .
O2A O 0.3201(4) -0.4760(4) -0.3098(3) 0.0251(14) Uani 1 1 d . .
O3A O 0.4496(5) -0.3785(4) 0.3050(3) 0.0270(14) Uani 1 1 d . .
H3OA H 0.4679 -0.3189 0.3157 0.041 Uiso 1 1 calc R U
C1A C 0.4359(5) -0.4163(5) -0.1132(4) 0.0184(16) Uani 1 1 d . .
C2A C 0.5258(6) -0.3663(6) -0.0746(4) 0.0207(17) Uani 1 1 d . .
H2A H 0.5291 -0.3638 -0.0179 0.025 Uiso 1 1 calc R U
C3A C 0.6118(6) -0.3194(6) -0.1203(5) 0.0242(19) Uani 1 1 d . .
H3A H 0.6749 -0.2822 -0.0954 0.029 Uiso 1 1 calc R U
C4A C 0.6044(6) -0.3274(6) -0.2030(5) 0.0226(18) Uani 1 1 d . .
H4A H 0.6630 -0.2961 -0.2346 0.027 Uiso 1 1 calc R U
C5A C 0.5132(6) -0.3801(6) -0.2397(4) 0.0208(17) Uani 1 1 d . .
H5A H 0.5103 -0.3855 -0.2963 0.025 Uiso 1 1 calc R U
C6A C 0.4251(6) -0.4258(5) -0.1961(4) 0.0181(17) Uani 1 1 d . .
C7A C 0.3249(6) -0.4785(6) -0.2354(5) 0.0225(19) Uani 1 1 d . .
C8A C 0.3647(5) -0.4429(6) 0.0684(4) 0.0198(17) Uani 1 1 d . U
C9A C 0.3652(6) -0.5146(6) 0.1182(5) 0.0291(19) Uani 1 1 d . U
H9A H 0.3457 -0.5792 0.0984 0.035 Uiso 1 1 calc R U
C10A C 0.3946(7) -0.4901(6) 0.1969(4) 0.0272(19) Uani 1 1 d . U
H10A H 0.3961 -0.5383 0.2309 0.033 Uiso 1 1 calc R U
C11A C 0.4220(5) -0.3967(6) 0.2271(5) 0.0192(16) Uani 1 1 d . U
C12A C 0.4215(5) -0.3251(6) 0.1763(4) 0.0198(16) Uani 1 1 d . U
H12A H 0.4412 -0.2605 0.1962 0.024 Uiso 1 1 calc R U
C13A C 0.3925(6) -0.3480(6) 0.0978(4) 0.0200(17) Uani 1 1 d . U
H13A H 0.3913 -0.2997 0.0637 0.024 Uiso 1 1 calc R U

loop_
_atom_site_aniso_label
_atom_site_aniso_U_11
_atom_site_aniso_U_22
_atom_site_aniso_U_33
_atom_site_aniso_U_23
_atom_site_aniso_U_13
_atom_site_aniso_U_12
I1 0.0189(3) 0.0234(3) 0.0094(2) -0.0022(2) -0.0005(2) 0.0066(2)
O1 0.016(3) 0.032(3) 0.012(3) -0.006(2) -0.004(2) 0.004(3)
O2 0.028(3) 0.025(3) 0.011(3) 0.000(2) -0.003(2) 0.007(3)
O3 0.045(4) 0.033(3) 0.010(3) -0.008(2) -0.007(3) 0.025(3)
C1 0.014(4) 0.013(4) 0.012(4) 0.005(3) 0.004(3) 0.003(3)
C2 0.024(4) 0.020(4) 0.015(4) -0.001(3) -0.004(4) 0.006(3)
C3 0.016(4) 0.019(4) 0.029(5) 0.001(4) -0.003(4) 0.005(3)
C4 0.020(4) 0.024(4) 0.023(4) 0.002(3) 0.000(4) 0.014(4)
C5 0.022(4) 0.014(4) 0.012(4) 0.002(3) 0.001(3) 0.008(3)
C6 0.022(4) 0.015(4) 0.013(4) -0.003(3) -0.003(3) 0.012(3)
C7 0.023(4) 0.013(4) 0.015(4) 0.001(3) -0.001(3) 0.008(3)
C8 0.021(4) 0.020(4) 0.007(4) -0.003(3) -0.003(3) 0.010(3)
C9 0.019(4) 0.019(4) 0.016(4) -0.003(3) -0.002(3) 0.009(3)
C10 0.022(4) 0.018(4) 0.014(4) 0.003(3) -0.001(3) 0.008(3)
C11 0.021(4) 0.021(4) 0.014(4) -0.004(4) 0.005(3) 0.009(3)
C12 0.039(5) 0.028(5) 0.019(4) -0.006(4) -0.002(4) 0.024(4)
C13 0.038(5) 0.028(5) 0.018(4) -0.001(4) 0.001(4) 0.023(4)
I1A 0.0195(3) 0.0290(3) 0.0158(2) 0.0001(2) 0.0023(2) 0.0059(2)
O1A 0.025(3) 0.034(3) 0.018(3) -0.003(3) -0.005(3) 0.003(3)
O2A 0.030(3) 0.031(3) 0.014(3) -0.001(3) -0.004(3) 0.015(3)
O3A 0.041(4) 0.023(3) 0.014(3) 0.000(2) -0.001(3) 0.013(3)
C1A 0.015(4) 0.018(4) 0.020(4) 0.003(3) 0.004(3) 0.007(3)
C2A 0.025(4) 0.024(4) 0.013(4) 0.003(3) 0.001(3) 0.012(4)
C3A 0.018(4) 0.028(4) 0.022(4) 0.004(4) -0.002(4) 0.008(4)
C4A 0.021(4) 0.028(4) 0.022(4) 0.003(4) 0.002(4) 0.014(4)
C5A 0.028(5) 0.020(4) 0.018(4) 0.004(3) 0.001(3) 0.014(4)
C6A 0.026(4) 0.017(4) 0.016(4) 0.000(3) -0.001(3) 0.014(4)
C7A 0.022(4) 0.019(4) 0.022(5) -0.001(4) -0.003(4) 0.007(4)
C8A 0.013(4) 0.027(4) 0.014(4) -0.001(3) 0.003(3) 0.006(3)
C9A 0.040(5) 0.026(4) 0.021(4) -0.001(4) 0.002(4) 0.016(4)
C10A 0.043(5) 0.023(4) 0.017(4) 0.007(3) 0.008(4) 0.017(4)
C11A 0.015(3) 0.023(4) 0.015(3) 0.004(3) 0.009(3) 0.006(3)
C12A 0.018(4) 0.021(4) 0.019(4) 0.004(3) 0.003(3) 0.009(4)
C13A 0.023(4) 0.024(4) 0.016(4) 0.005(3) 0.005(3) 0.013(4)

loop_
_atom_type_symbol
_atom_type_description
_atom_type_scat_dispersion_real
_atom_type_scat_dispersion_imag
_atom_type_scat_source
C C 0.0033 0.0016 'International Tables Vol C Tables 4.2.6.8 and 6.1.1.4'
H H 0.0000 0.0000 'International Tables Vol C Tables 4.2.6.8 and 6.1.1.4'
O O 0.0106 0.0060 'International Tables Vol C Tables 4.2.6.8 and 6.1.1.4'
I I -0.4742 1.8119 'International Tables Vol C Tables 4.2.6.8 and 6.1.1.4'

loop_
_geom_angle_atom_site_label_1
_geom_angle_atom_site_label_2
_geom_angle_atom_site_label_3
_geom_angle
C8 I1 C1 96.1(3)
C8 I1 O1 170.2(2)
C1 I1 O1 74.5(2)
C7 O1 I1 110.8(5)
C11 O3 H3O 109.5
C2 C1 C6 123.2(7)
C2 C1 I1 120.9(5)
C6 C1 I1 115.9(5)
C1 C2 C3 118.5(7)
C1 C2 H2 120.7
C3 C2 H2 120.7
C4 C3 C2 120.4(7)
C4 C3 H3 119.8
C2 C3 H3 119.8
C3 C4 C5 120.8(7)
C3 C4 H4 119.6
C5 C4 H4 119.6
C4 C5 C6 119.9(7)
C4 C5 H5 120.0
C6 C5 H5 120.0
C5 C6 C1 117.2(7)
C5 C6 C7 121.5(6)
C1 C6 C7 121.3(7)
O1 C7 O2 124.2(7)
O1 C7 C6 117.3(6)
O2 C7 C6 118.5(7)
C9 C8 C13 121.4(7)
C9 C8 I1 119.5(5)
C13 C8 I1 118.9(5)
C8 C9 C10 119.7(7)
C8 C9 H9 120.1
C10 C9 H9 120.1
C9 C10 C11 119.1(7)
C9 C10 H10 120.4
C11 C10 H10 120.4
O3 C11 C12 122.5(7)
O3 C11 C10 116.4(7)
C12 C11 C10 121.1(7)
C11 C12 C13 119.4(7)
C11 C12 H12 120.3
C13 C12 H12 120.3
C8 C13 C12 119.3(7)
C8 C13 H13 120.4
C12 C13 H13 120.4
C8A I1A C1A 97.5(3)
C8A I1A O1A 171.7(2)
C1A I1A O1A 74.4(3)
C7A O1A I1A 112.0(5)
C11A O3A H3OA 109.5
C2A C1A C6A 124.2(7)
C2A C1A I1A 120.3(5)
C6A C1A I1A 115.5(5)
C1A C2A C3A 118.5(7)
C1A C2A H2A 120.8
C3A C2A H2A 120.8
C2A C3A C4A 119.2(8)
C2A C3A H3A 120.4
C4A C3A H3A 120.4
C5A C4A C3A 120.8(8)
C5A C4A H4A 119.6
C3A C4A H4A 119.6
C4A C5A C6A 121.8(7)
C4A C5A H5A 119.1
C6A C5A H5A 119.1
C5A C6A C1A 115.5(7)
C5A C6A C7A 122.4(7)
C1A C6A C7A 122.0(7)
O2A C7A O1A 125.1(8)
O2A C7A C6A 118.8(8)
O1A C7A C6A 116.0(7)
C9A C8A C13A 120.6(7)
C9A C8A I1A 118.7(6)
C13A C8A I1A 120.1(6)
C10A C9A C8A 118.8(8)
C10A C9A H9A 120.6
C8A C9A H9A 120.6
C9A C10A C11A 121.4(8)
C9A C10A H10A 119.3
C11A C10A H10A 119.3
O3A C11A C10A 118.0(7)
O3A C11A C12A 122.8(7)
C10A C11A C12A 119.2(7)
C13A C12A C11A 120.2(7)
C13A C12A H12A 119.9
C11A C12A H12A 119.9
C12A C13A C8A 119.7(7)
C12A C13A H13A 120.1
C8A C13A H13A 120.1

loop_
_geom_bond_atom_site_label_1
_geom_bond_atom_site_label_2
_geom_bond_distance
I1 C8 2.098(7)
I1 C1 2.122(7)
I1 O1 2.486(5)
O1 C7 1.262(9)
O2 C7 1.265(8)
O3 C11 1.357(9)
O3 H3O 0.8400
C1 C2 1.368(10)
C1 C6 1.396(10)
C2 C3 1.380(10)
C2 H2 0.9500
C3 C4 1.374(11)
C3 H3 0.9500
C4 C5 1.390(11)
C4 H4 0.9500
C5 C6 1.395(10)
C5 H5 0.9500
C6 C7 1.496(10)
C8 C9 1.380(10)
C8 C13 1.387(10)
C9 C10 1.387(9)
C9 H9 0.9500
C10 C11 1.395(10)
C10 H10 0.9500
C11 C12 1.386(11)
C12 C13 1.391(11)
C12 H12 0.9500
C13 H13 0.9500
I1A C8A 2.112(7)
I1A C1A 2.129(7)
I1A O1A 2.476(5)
O1A C7A 1.268(10)
O2A C7A 1.250(9)
O3A C11A 1.356(9)
O3A H3OA 0.8400
C1A C2A 1.373(11)
C1A C6A 1.397(10)
C2A C3A 1.387(11)
C2A H2A 0.9500
C3A C4A 1.388(10)
C3A H3A 0.9500
C4A C5A 1.376(11)
C4A H4A 0.9500
C5A C6A 1.392(10)
C5A H5A 0.9500
C6A C7A 1.498(11)
C8A C9A 1.393(11)
C8A C13A 1.402(11)
C9A C10A 1.384(11)
C9A H9A 0.9500
C10A C11A 1.386(11)
C10A H10A 0.9500
C11A C12A 1.403(10)
C12A C13A 1.376(10)
C12A H12A 0.9500
C13A H13A 0.9500

loop_
_geom_hbond_atom_site_label_D
_geom_hbond_atom_site_label_H
_geom_hbond_atom_site_label_A
_geom_hbond_distance_DH
_geom_hbond_distance_HA
_geom_hbond_distance_DA
_geom_hbond_angle_DHA
_geom_hbond_site_symmetry_A
O3 H3O O2 0.84 1.80 2.636(8) 175.0 5_544
O3A H3OA O2A 0.84 1.86 2.675(8) 163.7 3_545

loop_
_geom_torsion_atom_site_label_1
_geom_torsion_atom_site_label_2
_geom_torsion_atom_site_label_3
_geom_torsion_atom_site_label_4
_geom_torsion
C6 C1 C2 C3 0.6(12)
I1 C1 C2 C3 -176.5(6)
C1 C2 C3 C4 0.0(12)
C2 C3 C4 C5 -1.2(12)
C3 C4 C5 C6 1.8(11)
C4 C5 C6 C1 -1.2(10)
C4 C5 C6 C7 178.4(7)
C2 C1 C6 C5 0.0(11)
I1 C1 C6 C5 177.2(5)
C2 C1 C6 C7 -179.6(7)
I1 C1 C6 C7 -2.3(9)
I1 O1 C7 O2 174.6(6)
I1 O1 C7 C6 -4.9(8)
C5 C6 C7 O1 -174.2(7)
C1 C6 C7 O1 5.3(11)
C5 C6 C7 O2 6.3(11)
C1 C6 C7 O2 -174.2(7)
C13 C8 C9 C10 0.1(12)
I1 C8 C9 C10 174.4(5)
C8 C9 C10 C11 -1.1(11)
C9 C10 C11 O3 -179.1(7)
C9 C10 C11 C12 2.5(12)
O3 C11 C12 C13 179.0(8)
C10 C11 C12 C13 -2.8(13)
C9 C8 C13 C12 -0.3(12)
I1 C8 C13 C12 -174.7(6)
C11 C12 C13 C8 1.7(13)
C6A C1A C2A C3A 1.9(12)
I1A C1A C2A C3A -178.0(6)
C1A C2A C3A C4A -2.2(12)
C2A C3A C4A C5A 0.7(13)
C3A C4A C5A C6A 1.2(13)
C4A C5A C6A C1A -1.5(11)
C4A C5A C6A C7A 176.4(7)
C2A C1A C6A C5A -0.1(12)
I1A C1A C6A C5A 179.8(5)
C2A C1A C6A C7A -178.0(7)
I1A C1A C6A C7A 2.0(10)
I1A O1A C7A O2A -173.3(7)
I1A O1A C7A C6A 3.6(9)
C5A C6A C7A O2A -4.6(12)
C1A C6A C7A O2A 173.1(8)
C5A C6A C7A O1A 178.3(7)
C1A C6A C7A O1A -4.0(11)
C13A C8A C9A C10A -0.7(12)
I1A C8A C9A C10A -171.6(6)
C8A C9A C10A C11A 0.9(13)
C9A C10A C11A O3A 179.7(7)
C9A C10A C11A C12A -1.1(12)
O3A C11A C12A C13A -179.8(7)
C10A C11A C12A C13A 1.1(11)
C11A C12A C13A C8A -0.9(11)
C9A C8A C13A C12A 0.7(12)
I1A C8A C13A C12A 171.4(6)
